data_4316126
loop_
_publ_author_name
'Theshini Perera'
'Frank R. Fronczek'
'Patricia A. Marzilli'
'Luigi G. Marzilli'

_publ_section_title
;
 Superbasic Amidine Monodentate Ligands in
 fac-[Re(CO)3(5,5'-Me2bipy)(Amidine)]BF4 Complexes: Dependence of Amidine
 Configuration on the Remote Nitrogen Substituents
;
_journal_name_full 'Inorganic Chemistry'
_journal_page_first 7035
_journal_page_last 7045
_journal_paper_doi 10.1021/ic100714m
_journal_volume 49
_journal_year 2010
_chemical_formula_moiety 'C21 H26 N4 O3 Re, 0.96(B F4), Br0.04, 0.33(C2 H3 N)'
_chemical_formula_sum 'C21.66 H27.99 B0.96 Br0.04 F3.83 N4.33 O3 Re'
_chemical_formula_weight 669.73
_chemical_name_systematic
;
 ?
;
_space_group_IT_number 2
_symmetry_cell_setting triclinic
_symmetry_space_group_name_Hall '-P 1'
_symmetry_space_group_name_H-M 'P -1'
_atom_sites_solution_hydrogens geom
_atom_sites_solution_primary direct
_atom_sites_solution_secondary difmap
_audit_creation_method SHELXL-97
_cell_angle_alpha 106.934(3)
_cell_angle_beta 91.331(4)
_cell_angle_gamma 103.427(5)
_cell_formula_units_Z 4
_cell_length_a 8.5566(5)
_cell_length_b 17.5817(14)
_cell_length_c 18.8096(3)
_cell_measurement_reflns_used 16691
_cell_measurement_temperature 100.0(5)
_cell_measurement_theta_max 32.0
_cell_measurement_theta_min 2.5
_cell_volume 2620.4(3)
_computing_cell_refinement 'Denzo and Scalepack (Otwinowski & Minor, 1997)'
_computing_data_collection 'COLLECT (Nonius, 2000)'
_computing_data_reduction 'Denzo and Scalepack (Otwinowski & Minor, 1997)'
_computing_molecular_graphics 'ORTEP-3 for Windows (Farrugia, 1997)'
_computing_publication_material 'SHELXL-97 (Sheldrick, 2008)'
_computing_structure_refinement 'SHELXL-97 (Sheldrick, 2008)'
_computing_structure_solution 'SIR97 (Altomare  et al., 1999)'
_diffrn_ambient_temperature 100.0(5)
_diffrn_measured_fraction_theta_full 0.998
_diffrn_measured_fraction_theta_max 0.995
_diffrn_measurement_device_type 'KappaCCD (with Oxford Cryostream)'
_diffrn_measurement_method ' \w scans with \k offsets'
_diffrn_radiation_monochromator graphite
_diffrn_radiation_source 'fine-focus sealed tube'
_diffrn_radiation_type MoK\a
_diffrn_radiation_wavelength 0.71073
_diffrn_reflns_av_R_equivalents 0.032
_diffrn_reflns_av_sigmaI/netI 0.0491
_diffrn_reflns_limit_h_max 12
_diffrn_reflns_limit_h_min -12
_diffrn_reflns_limit_k_max 26
_diffrn_reflns_limit_k_min -24
_diffrn_reflns_limit_l_max 28
_diffrn_reflns_limit_l_min -28
_diffrn_reflns_number 32739
_diffrn_reflns_theta_full 25.0
_diffrn_reflns_theta_max 32.0
_diffrn_reflns_theta_min 2.6
_exptl_absorpt_coefficient_mu 4.759
_exptl_absorpt_correction_T_max 0.702
_exptl_absorpt_correction_T_min 0.360
_exptl_absorpt_correction_type multi-scan
_exptl_absorpt_process_details 'HKL Scalepack (Otwinowski & Minor 1997)'
_exptl_crystal_colour yellow
_exptl_crystal_density_diffrn 1.698
_exptl_crystal_density_method 'not measured'
_exptl_crystal_description plate
_exptl_crystal_F_000 1312
_exptl_crystal_size_max 0.27
_exptl_crystal_size_mid 0.10
_exptl_crystal_size_min 0.08
_platon_squeeze_details
;
29 electrons were removed from from the void centered at 1/2, 1/2, 1/2,
corresponding to approximately 4/3 acetonitrile molecules per unit
cell, or 1/3 molecule of acetonitrile per formula unit. The solvent
contribution is included in the formula, density, etc., but coordinates
for the solvent are not included in the model.
;
_refine_diff_density_max 1.52
_refine_diff_density_min -2.00
_refine_diff_density_rms 0.138
_refine_ls_extinction_coef 0.00046(8)
_refine_ls_extinction_expression Fc^*^=kFc[1+0.001xFc^2^\l^3^/sin(2\q)]^-1/4^
_refine_ls_extinction_method SHELXL
_refine_ls_goodness_of_fit_ref 1.049
_refine_ls_hydrogen_treatment mixed
_refine_ls_matrix_type full
_refine_ls_number_parameters 663
_refine_ls_number_reflns 18182
_refine_ls_number_restraints 0
_refine_ls_restrained_S_all 1.049
_refine_ls_R_factor_all 0.054
_refine_ls_R_factor_gt 0.034
_refine_ls_shift/su_max 0.003
_refine_ls_shift/su_mean 0.000
_refine_ls_structure_factor_coef Fsqd
_refine_ls_weighting_details 'calc w=1/[\s^2^(Fo^2^)+(0.0341P)^2^+0.9602P] where P=(Fo^2^+2Fc^2^)/3'
_refine_ls_weighting_scheme calc
_refine_ls_wR_factor_gt 0.073
_refine_ls_wR_factor_ref 0.078
_reflns_number_gt 13724
_reflns_number_total 18182
_reflns_threshold_expression I>2\s(I)
_cod_data_source_file ic100714m_si_002_2.cif
_cod_data_source_block Theshini51
_cod_depositor_comments
;
The following automatic conversions were performed:

'_symmetry_cell_setting' value 'Triclinic' changed to 'triclinic'
according to the built-in table from CIF Core dictionary named
'cif_core.dic' version 2.4.1 from 2010-06-29.

Automatic conversion script
Id: cif_fix_values 1646 2011-03-28 12:23:43Z adriana 
;
_cod_original_sg_symbol_Hall '-P 1 '
_cod_original_sg_symbol_H-M 'P -1 '
_cod_database_code 4316126

loop_
_symmetry_equiv_pos_as_xyz
'x, y, z'
'-x, -y, -z'

loop_
_atom_site_label
_atom_site_type_symbol
_atom_site_fract_x
_atom_site_fract_y
_atom_site_fract_z
_atom_site_U_iso_or_equiv
_atom_site_adp_type
_atom_site_occupancy
_atom_site_symmetry_multiplicity
_atom_site_calc_flag
_atom_site_refinement_flags
_atom_site_disorder_assembly
_atom_site_disorder_group
Re1 Re 0.404114(14) 0.122752(7) 0.114811(6) 0.02152(4) Uani 1 1 d . . .
O1 O 0.6833(3) 0.14925(16) 0.01738(15) 0.0400(6) Uani 1 1 d . . .
O2 O 0.4798(3) -0.03802(15) 0.12082(15) 0.0367(6) Uani 1 1 d . . .
O3 O 0.1818(3) 0.01578(16) -0.02648(13) 0.0341(5) Uani 1 1 d . . .
N1 N 0.2355(3) 0.11931(16) 0.19871(14) 0.0229(5) Uani 1 1 d . . .
N2 N 0.5441(3) 0.19800(16) 0.22025(15) 0.0260(6) Uani 1 1 d . . .
N3 N 0.3501(3) 0.23936(17) 0.12136(15) 0.0243(5) Uani 1 1 d . . .
H3N H 0.428(5) 0.275(2) 0.129(2) 0.029 Uiso 1 1 d . . .
N4 N 0.2216(4) 0.34040(19) 0.1159(2) 0.0403(8) Uani 1 1 d . . .
H4N H 0.1311 0.3506 0.1028 0.048 Uiso 1 1 calc R . .
C1 C 0.0824(4) 0.0716(2) 0.18525(18) 0.0248(6) Uani 1 1 d . . .
H1 H 0.0465 0.0360 0.1360 0.030 Uiso 1 1 calc R . .
C2 C -0.0254(4) 0.0717(2) 0.23976(18) 0.0298(7) Uani 1 1 d . . .
C3 C 0.0324(4) 0.1254(2) 0.31074(19) 0.0362(8) Uani 1 1 d . . .
H3 H -0.0375 0.1293 0.3494 0.043 Uiso 1 1 calc R . .
C4 C 0.1887(5) 0.1731(2) 0.32618(19) 0.0344(8) Uani 1 1 d . . .
H4 H 0.2271 0.2088 0.3751 0.041 Uiso 1 1 calc R . .
C5 C 0.2893(4) 0.1684(2) 0.26913(17) 0.0265(7) Uani 1 1 d . . .
C6 C 0.4622(4) 0.2104(2) 0.28146(18) 0.0280(7) Uani 1 1 d . . .
C7 C 0.5412(5) 0.2566(2) 0.3517(2) 0.0423(9) Uani 1 1 d . . .
H7 H 0.4828 0.2651 0.3944 0.051 Uiso 1 1 calc R . .
C8 C 0.7063(5) 0.2898(2) 0.3582(2) 0.0466(10) Uani 1 1 d . . .
H8 H 0.7615 0.3204 0.4060 0.056 Uiso 1 1 calc R . .
C9 C 0.7918(5) 0.2790(2) 0.2960(2) 0.0390(9) Uani 1 1 d . . .
C10 C 0.7050(4) 0.2323(2) 0.2276(2) 0.0322(7) Uani 1 1 d . . .
H10 H 0.7611 0.2241 0.1842 0.039 Uiso 1 1 calc R . .
C11 C -0.1919(4) 0.0181(3) 0.2209(2) 0.0392(9) Uani 1 1 d . . .
H11A H -0.2694 0.0521 0.2264 0.059 Uiso 1 1 calc R . .
H11B H -0.2127 -0.0156 0.2546 0.059 Uiso 1 1 calc R . .
H11C H -0.2036 -0.0177 0.1692 0.059 Uiso 1 1 calc R . .
C12 C 0.9709(5) 0.3168(3) 0.3002(3) 0.0555(13) Uani 1 1 d . . .
H12A H 0.9880 0.3716 0.2941 0.083 Uiso 1 1 calc R . .
H12B H 1.0182 0.2821 0.2604 0.083 Uiso 1 1 calc R . .
H12C H 1.0227 0.3214 0.3488 0.083 Uiso 1 1 calc R . .
C13 C 0.5768(4) 0.1390(2) 0.05220(19) 0.0281(7) Uani 1 1 d . . .
C14 C 0.4535(4) 0.0229(2) 0.11890(18) 0.0284(7) Uani 1 1 d . . .
C15 C 0.2638(4) 0.0568(2) 0.02639(17) 0.0249(6) Uani 1 1 d . . .
C16 C 0.2215(4) 0.2624(2) 0.10664(18) 0.0278(7) Uani 1 1 d . . .
C17 C 0.0632(4) 0.2015(2) 0.0774(2) 0.0368(8) Uani 1 1 d . . .
H17A H 0.0782 0.1577 0.0339 0.055 Uiso 1 1 calc R . .
H17B H -0.0136 0.2290 0.0626 0.055 Uiso 1 1 calc R . .
H17C H 0.0213 0.1778 0.1164 0.055 Uiso 1 1 calc R . .
C18 C 0.3581(6) 0.4090(3) 0.1457(3) 0.0601(13) Uani 1 1 d . . .
H18A H 0.4533 0.3980 0.1195 0.072 Uiso 1 1 calc R . .
H18B H 0.3832 0.4166 0.1993 0.072 Uiso 1 1 calc R . .
C19 C 0.3243(7) 0.4864(3) 0.1365(4) 0.0769(18) Uani 1 1 d . . .
H19 H 0.2236 0.4942 0.1604 0.092 Uiso 1 1 calc R . .
C20 C 0.2963(8) 0.4804(4) 0.0546(4) 0.096(2) Uani 1 1 d . . .
H20A H 0.2748 0.5315 0.0508 0.144 Uiso 1 1 calc R . .
H20B H 0.2036 0.4344 0.0307 0.144 Uiso 1 1 calc R . .
H20C H 0.3927 0.4714 0.0296 0.144 Uiso 1 1 calc R . .
C21 C 0.4641(9) 0.5594(4) 0.1790(6) 0.140(4) Uani 1 1 d . . .
H21A H 0.4792 0.5594 0.2308 0.210 Uiso 1 1 calc R . .
H21B H 0.4388 0.6108 0.1782 0.210 Uiso 1 1 calc R . .
H21C H 0.5633 0.5545 0.1550 0.210 Uiso 1 1 calc R . .
Re2 Re 0.193394(14) 0.861130(7) 0.267267(6) 0.02148(4) Uani 1 1 d . . .
O4 O -0.0709(3) 0.93527(16) 0.34760(14) 0.0357(6) Uani 1 1 d . . .
O5 O 0.4016(3) 1.03496(15) 0.28771(15) 0.0372(6) Uani 1 1 d . . .
O6 O 0.0364(3) 0.86223(17) 0.11876(14) 0.0384(6) Uani 1 1 d . . .
N5 N 0.4006(3) 0.81287(16) 0.22882(14) 0.0232(5) Uani 1 1 d . . .
N6 N 0.3226(3) 0.86100(16) 0.36795(14) 0.0223(5) Uani 1 1 d . . .
N7 N 0.0740(3) 0.73645(17) 0.26528(16) 0.0259(6) Uani 1 1 d . . .
H7N H 0.056(4) 0.737(2) 0.308(2) 0.031 Uiso 1 1 d . . .
N8 N -0.0260(5) 0.5946(2) 0.2326(2) 0.0490(9) Uani 1 1 d . A .
H8N H -0.0498 0.5488 0.1952 0.059 Uiso 1 1 calc R . .
C22 C 0.4370(4) 0.7930(2) 0.15776(18) 0.0272(7) Uani 1 1 d . . .
H22 H 0.3656 0.7978 0.1208 0.033 Uiso 1 1 calc R . .
C23 C 0.5733(4) 0.7660(2) 0.13533(19) 0.0301(7) Uani 1 1 d . . .
C24 C 0.6740(4) 0.7591(2) 0.1904(2) 0.0331(8) Uani 1 1 d . . .
H24 H 0.7680 0.7403 0.1776 0.040 Uiso 1 1 calc R . .
C25 C 0.6396(4) 0.7793(2) 0.26401(19) 0.0285(7) Uani 1 1 d . . .
H25 H 0.7095 0.7745 0.3015 0.034 Uiso 1 1 calc R . .
C26 C 0.5013(4) 0.80696(19) 0.28261(17) 0.0234(6) Uani 1 1 d . . .
C27 C 0.4609(4) 0.83546(19) 0.35954(17) 0.0245(6) Uani 1 1 d . . .
C28 C 0.5594(4) 0.8407(2) 0.42179(19) 0.0315(7) Uani 1 1 d . . .
H28 H 0.6562 0.8229 0.4155 0.038 Uiso 1 1 calc R . .
C29 C 0.5157(4) 0.8718(2) 0.49230(19) 0.0336(8) Uani 1 1 d . . .
H29 H 0.5832 0.8758 0.5347 0.040 Uiso 1 1 calc R . .
C30 C 0.3740(4) 0.8974(2) 0.50190(17) 0.0261(6) Uani 1 1 d . . .
C31 C 0.2807(4) 0.8904(2) 0.43742(17) 0.0245(6) Uani 1 1 d . . .
H31 H 0.1827 0.9072 0.4427 0.029 Uiso 1 1 calc R . .
C32 C 0.6078(5) 0.7476(3) 0.0551(2) 0.0467(10) Uani 1 1 d . . .
H32A H 0.5060 0.7240 0.0228 0.070 Uiso 1 1 calc R . .
H32B H 0.6753 0.7084 0.0443 0.070 Uiso 1 1 calc R . .
H32C H 0.6646 0.7985 0.0457 0.070 Uiso 1 1 calc R . .
C33 C 0.3200(4) 0.9329(2) 0.57702(18) 0.0321(7) Uani 1 1 d . . .
H33A H 0.3932 0.9867 0.6022 0.048 Uiso 1 1 calc R . .
H33B H 0.3215 0.8961 0.6072 0.048 Uiso 1 1 calc R . .
H33C H 0.2101 0.9392 0.5708 0.048 Uiso 1 1 calc R . .
C34 C 0.0256(4) 0.9062(2) 0.31614(18) 0.0277(7) Uani 1 1 d . . .
C35 C 0.3204(4) 0.9699(2) 0.27904(18) 0.0269(7) Uani 1 1 d . . .
C36 C 0.0948(4) 0.8600(2) 0.17393(19) 0.0283(7) Uani 1 1 d . . .
C37 C 0.0339(4) 0.6642(2) 0.2159(2) 0.0316(7) Uani 1 1 d . . .
C38 C 0.0540(5) 0.6531(2) 0.1349(2) 0.0402(9) Uani 1 1 d . . .
H38A H 0.0332 0.7002 0.1218 0.060 Uiso 1 1 calc R . .
H38B H -0.0225 0.6026 0.1045 0.060 Uiso 1 1 calc R . .
H38C H 0.1645 0.6494 0.1254 0.060 Uiso 1 1 calc R . .
C39 C -0.0551(8) 0.5875(3) 0.3060(3) 0.0749(17) Uani 1 1 d . . .
H39A H -0.1569 0.5452 0.3018 0.090 Uiso 0.725(7) 1 calc PR A 1
H39B H -0.0705 0.6404 0.3381 0.090 Uiso 0.725(7) 1 calc PR A 1
H39C H 0.0533 0.6030 0.3334 0.090 Uiso 0.275(7) 1 calc PR A 2
H39D H -0.1068 0.6323 0.3295 0.090 Uiso 0.275(7) 1 calc PR A 2
C40 C 0.0767(12) 0.5656(5) 0.3434(5) 0.084(3) Uani 0.725(7) 1 d P A 1
H40 H 0.1012 0.5152 0.3095 0.100 Uiso 0.725(7) 1 calc PR A 1
C41 C 0.016(2) 0.5482(6) 0.4173(6) 0.155(7) Uani 0.725(7) 1 d P A 1
H41A H 0.0995 0.5330 0.4425 0.232 Uiso 0.725(7) 1 calc PR A 1
H41B H -0.0825 0.5032 0.4046 0.232 Uiso 0.725(7) 1 calc PR A 1
H41C H -0.0083 0.5977 0.4505 0.232 Uiso 0.725(7) 1 calc PR A 1
C42 C 0.2317(11) 0.6366(5) 0.3649(5) 0.085(3) Uani 0.725(7) 1 d P A 1
H42A H 0.3166 0.6197 0.3877 0.128 Uiso 0.725(7) 1 calc PR A 1
H42B H 0.2090 0.6849 0.4006 0.128 Uiso 0.725(7) 1 calc PR A 1
H42C H 0.2677 0.6502 0.3200 0.128 Uiso 0.725(7) 1 calc PR A 1
C40A C -0.140(3) 0.5207(12) 0.3253(11) 0.075(7) Uani 0.275(7) 1 d P A 2
H40A H -0.0803 0.4779 0.3034 0.090 Uiso 0.275(7) 1 calc PR A 2
C41A C -0.142(3) 0.5217(18) 0.4056(15) 0.096(9) Uani 0.275(7) 1 d P A 2
H41D H -0.2090 0.4694 0.4082 0.144 Uiso 0.275(7) 1 calc PR A 2
H41E H -0.1868 0.5667 0.4339 0.144 Uiso 0.275(7) 1 calc PR A 2
H41F H -0.0317 0.5297 0.4271 0.144 Uiso 0.275(7) 1 calc PR A 2
C42A C -0.302(2) 0.4825(11) 0.2907(10) 0.066(6) Uani 0.275(7) 1 d P A 2
H42D H -0.3453 0.4336 0.3059 0.100 Uiso 0.275(7) 1 calc PR A 2
H42E H -0.3009 0.4665 0.2363 0.100 Uiso 0.275(7) 1 calc PR A 2
H42F H -0.3693 0.5213 0.3063 0.100 Uiso 0.275(7) 1 calc PR A 2
B1 B -0.1008(4) 0.7774(3) 0.48416(19) 0.0278(8) Uani 1 1 d . . .
F1 F -0.0936(3) 0.86210(14) 0.51942(12) 0.0455(6) Uani 1 1 d . . .
F2 F 0.0275(3) 0.75890(17) 0.51294(14) 0.0537(7) Uani 1 1 d . . .
F3 F -0.0887(3) 0.77028(16) 0.40696(12) 0.0498(6) Uani 1 1 d . . .
F4 F -0.2451(3) 0.73176(15) 0.49294(13) 0.0484(6) Uani 1 1 d . . .
B2 B 0.8066(19) 0.3887(9) 0.0973(5) 0.036(2) Uani 0.91 1 d P . .
F5 F 0.7777(4) 0.45524(17) 0.09714(18) 0.0642(8) Uani 0.91 1 d P . .
F6 F 0.9313(4) 0.4067(2) 0.1604(2) 0.0775(10) Uani 0.91 1 d P . .
F7 F 0.6857(3) 0.32979(16) 0.11283(17) 0.0533(7) Uani 0.91 1 d P . .
F8 F 0.8836(4) 0.3474(2) 0.03733(19) 0.0751(10) Uani 0.91 1 d P . .
Br1 Br 0.8036(17) 0.3803(9) 0.0798(9) 0.080(5) Uani 0.09 1 d P . .

loop_
_atom_site_aniso_label
_atom_site_aniso_U_11
_atom_site_aniso_U_22
_atom_site_aniso_U_33
_atom_site_aniso_U_23
_atom_site_aniso_U_13
_atom_site_aniso_U_12
Re1 0.01772(6) 0.02333(7) 0.02063(6) 0.00431(5) -0.00016(4) 0.00286(5)
O1 0.0276(13) 0.0380(15) 0.0417(15) -0.0009(12) 0.0113(11) -0.0004(11)
O2 0.0363(14) 0.0272(13) 0.0449(15) 0.0071(11) -0.0045(11) 0.0108(11)
O3 0.0267(12) 0.0412(15) 0.0251(12) 0.0028(11) -0.0013(9) 0.0000(11)
N1 0.0244(13) 0.0250(13) 0.0199(12) 0.0082(10) -0.0005(10) 0.0061(10)
N2 0.0248(14) 0.0216(13) 0.0291(14) 0.0069(11) -0.0068(11) 0.0029(11)
N3 0.0210(13) 0.0240(13) 0.0245(13) 0.0051(11) 0.0001(10) 0.0022(10)
N4 0.0308(16) 0.0326(17) 0.060(2) 0.0142(16) 0.0101(15) 0.0126(14)
C1 0.0219(15) 0.0289(16) 0.0241(15) 0.0098(13) -0.0018(11) 0.0058(12)
C2 0.0295(17) 0.0402(19) 0.0254(16) 0.0167(15) 0.0048(13) 0.0108(15)
C3 0.037(2) 0.053(2) 0.0261(17) 0.0179(16) 0.0119(14) 0.0170(18)
C4 0.040(2) 0.039(2) 0.0218(16) 0.0048(14) 0.0065(14) 0.0116(16)
C5 0.0343(18) 0.0270(16) 0.0180(14) 0.0055(12) -0.0030(12) 0.0094(14)
C6 0.0336(18) 0.0233(15) 0.0249(16) 0.0072(13) -0.0048(13) 0.0039(13)
C7 0.050(2) 0.035(2) 0.0314(19) 0.0026(16) -0.0074(16) 0.0022(18)
C8 0.051(2) 0.034(2) 0.040(2) 0.0012(17) -0.0236(19) -0.0024(18)
C9 0.033(2) 0.0233(17) 0.053(2) 0.0089(16) -0.0203(17) -0.0022(14)
C10 0.0269(17) 0.0246(16) 0.041(2) 0.0092(15) -0.0096(14) 0.0009(13)
C11 0.0265(18) 0.066(3) 0.0308(18) 0.0243(19) 0.0046(14) 0.0106(18)
C12 0.036(2) 0.037(2) 0.082(3) 0.013(2) -0.029(2) -0.0050(18)
C13 0.0189(15) 0.0272(16) 0.0313(17) 0.0024(13) 0.0017(12) 0.0008(12)
C14 0.0204(15) 0.0323(18) 0.0252(16) 0.0012(13) -0.0037(12) 0.0029(13)
C15 0.0199(15) 0.0301(17) 0.0215(14) 0.0054(12) 0.0018(11) 0.0035(12)
C16 0.0258(16) 0.0340(18) 0.0266(16) 0.0118(14) 0.0090(12) 0.0091(14)
C17 0.0227(17) 0.044(2) 0.048(2) 0.0212(18) 0.0043(15) 0.0080(15)
C18 0.047(3) 0.034(2) 0.096(4) 0.014(2) 0.001(3) 0.012(2)
C19 0.062(3) 0.041(3) 0.131(6) 0.025(3) 0.027(3) 0.016(2)
C20 0.095(5) 0.093(5) 0.130(6) 0.075(5) 0.041(4) 0.028(4)
C21 0.100(6) 0.032(3) 0.264(12) 0.019(5) 0.016(6) 0.004(3)
Re2 0.02189(7) 0.02412(7) 0.02003(6) 0.00700(5) 0.00099(4) 0.00862(5)
O4 0.0323(14) 0.0431(15) 0.0340(13) 0.0065(11) 0.0049(10) 0.0208(12)
O5 0.0372(14) 0.0316(14) 0.0425(15) 0.0163(12) -0.0090(11) 0.0028(11)
O6 0.0451(15) 0.0480(16) 0.0267(13) 0.0142(12) -0.0036(11) 0.0177(13)
N5 0.0235(13) 0.0245(13) 0.0240(13) 0.0103(11) 0.0024(10) 0.0069(10)
N6 0.0221(13) 0.0236(13) 0.0219(12) 0.0083(10) 0.0014(10) 0.0051(10)
N7 0.0254(14) 0.0278(14) 0.0261(14) 0.0103(12) 0.0022(11) 0.0074(11)
N8 0.067(2) 0.0262(17) 0.0406(19) 0.0055(14) 0.0037(17) -0.0073(16)
C22 0.0275(16) 0.0281(16) 0.0267(16) 0.0103(13) 0.0022(12) 0.0059(13)
C23 0.0322(18) 0.0333(18) 0.0283(17) 0.0113(14) 0.0105(13) 0.0116(14)
C24 0.0309(18) 0.039(2) 0.0336(18) 0.0119(15) 0.0116(14) 0.0142(15)
C25 0.0228(16) 0.0354(18) 0.0318(17) 0.0140(14) 0.0065(13) 0.0106(14)
C26 0.0210(15) 0.0263(15) 0.0253(15) 0.0107(12) 0.0042(11) 0.0067(12)
C27 0.0241(15) 0.0261(15) 0.0259(15) 0.0112(13) 0.0033(12) 0.0070(12)
C28 0.0257(17) 0.047(2) 0.0295(17) 0.0165(16) 0.0040(13) 0.0166(15)
C29 0.0280(17) 0.048(2) 0.0272(17) 0.0146(16) -0.0015(13) 0.0116(16)
C30 0.0243(16) 0.0294(16) 0.0236(15) 0.0086(13) 0.0004(12) 0.0046(13)
C31 0.0228(15) 0.0281(16) 0.0234(15) 0.0077(12) 0.0034(11) 0.0084(13)
C32 0.048(2) 0.067(3) 0.033(2) 0.018(2) 0.0190(18) 0.026(2)
C33 0.0314(18) 0.041(2) 0.0235(16) 0.0077(14) 0.0017(13) 0.0107(15)
C34 0.0246(16) 0.0305(17) 0.0279(16) 0.0065(13) -0.0045(12) 0.0105(13)
C35 0.0268(16) 0.0303(17) 0.0242(15) 0.0082(13) -0.0020(12) 0.0090(13)
C36 0.0301(17) 0.0286(17) 0.0281(16) 0.0093(13) 0.0020(13) 0.0104(14)
C37 0.0290(18) 0.0268(17) 0.0372(19) 0.0069(14) 0.0044(14) 0.0070(14)
C38 0.050(2) 0.034(2) 0.0319(19) 0.0025(16) 0.0084(16) 0.0102(17)
C39 0.101(4) 0.052(3) 0.058(3) 0.026(3) 0.010(3) -0.019(3)
C40 0.139(8) 0.053(5) 0.077(6) 0.039(4) 0.029(5) 0.034(5)
C41 0.35(2) 0.057(6) 0.066(7) 0.035(5) 0.067(11) 0.052(10)
C42 0.121(8) 0.057(5) 0.087(6) 0.031(5) 0.005(5) 0.027(5)
C40A 0.098(17) 0.047(11) 0.060(12) 0.011(9) 0.005(11) -0.013(10)
C41A 0.100(19) 0.094(19) 0.092(19) 0.058(16) -0.010(15) -0.016(15)
C42A 0.086(15) 0.046(10) 0.054(11) 0.019(8) 0.003(9) -0.015(9)
B1 0.0186(16) 0.050(2) 0.0161(15) 0.0082(15) 0.0024(12) 0.0141(16)
F1 0.0503(14) 0.0479(14) 0.0366(12) 0.0089(11) -0.0052(10) 0.0149(11)
F2 0.0490(15) 0.0646(17) 0.0547(16) 0.0188(13) -0.0032(12) 0.0282(13)
F3 0.0511(14) 0.0747(18) 0.0264(11) 0.0133(12) 0.0095(10) 0.0234(13)
F4 0.0486(14) 0.0524(15) 0.0389(13) 0.0147(11) 0.0003(10) 0.0019(12)
B2 0.037(4) 0.028(4) 0.033(3) 0.001(2) 0.012(2) -0.002(3)
F5 0.083(2) 0.0390(16) 0.080(2) 0.0256(15) 0.0106(17) 0.0227(15)
F6 0.0453(18) 0.071(2) 0.100(3) 0.0017(19) -0.0241(17) 0.0162(16)
F7 0.0356(14) 0.0341(14) 0.085(2) 0.0163(14) 0.0162(13) -0.0003(11)
F8 0.102(3) 0.056(2) 0.074(2) 0.0212(17) 0.047(2) 0.0277(19)
Br1 0.027(5) 0.033(5) 0.182(14) 0.035(8) 0.033(8) 0.009(4)

loop_
_atom_type_symbol
_atom_type_description
_atom_type_scat_dispersion_real
_atom_type_scat_dispersion_imag
_atom_type_scat_source
C C 0.0033 0.0016 'International Tables Vol C Tables 4.2.6.8 and 6.1.1.4'
H H 0.0000 0.0000 'International Tables Vol C Tables 4.2.6.8 and 6.1.1.4'
B B 0.0013 0.0007 'International Tables Vol C Tables 4.2.6.8 and 6.1.1.4'
F F 0.0171 0.0103 'International Tables Vol C Tables 4.2.6.8 and 6.1.1.4'
N N 0.0061 0.0033 'International Tables Vol C Tables 4.2.6.8 and 6.1.1.4'
O O 0.0106 0.0060 'International Tables Vol C Tables 4.2.6.8 and 6.1.1.4'
Re Re -1.0185 7.2310 'International Tables Vol C Tables 4.2.6.8 and 6.1.1.4'
Br Br -0.2901 2.4595 'International Tables Vol C Tables 4.2.6.8 and 6.1.1.4'

loop_
_geom_angle_atom_site_label_1
_geom_angle_atom_site_label_2
_geom_angle_atom_site_label_3
_geom_angle
_geom_angle_site_symmetry_1
_geom_angle_site_symmetry_3
_geom_angle_publ_flag
C15 Re1 C14 86.61(13) . . ?
C15 Re1 C13 88.50(13) . . ?
C14 Re1 C13 89.87(14) . . ?
C15 Re1 N1 100.18(11) . . ?
C14 Re1 N1 92.33(12) . . ?
C13 Re1 N1 171.15(12) . . ?
C15 Re1 N3 97.70(12) . . ?
C14 Re1 N3 174.72(12) . . ?
C13 Re1 N3 93.28(12) . . ?
N1 Re1 N3 83.92(10) . . ?
C15 Re1 N2 174.94(12) . . ?
C14 Re1 N2 94.69(11) . . ?
C13 Re1 N2 96.39(12) . . ?
N1 Re1 N2 74.89(10) . . ?
N3 Re1 N2 80.76(10) . . ?
C5 N1 C1 118.7(3) . . ?
C5 N1 Re1 116.8(2) . . ?
C1 N1 Re1 124.5(2) . . ?
C6 N2 C10 119.1(3) . . ?
C6 N2 Re1 116.6(2) . . ?
C10 N2 Re1 124.3(2) . . ?
C16 N3 Re1 135.4(2) . . ?
C16 N3 H3N 113(3) . . ?
Re1 N3 H3N 111(3) . . ?
C16 N4 C18 124.9(3) . . ?
C16 N4 H4N 117.6 . . ?
C18 N4 H4N 117.6 . . ?
N1 C1 C2 123.6(3) . . ?
N1 C1 H1 118.2 . . ?
C2 C1 H1 118.2 . . ?
C3 C2 C1 116.0(3) . . ?
C3 C2 C11 123.4(3) . . ?
C1 C2 C11 120.6(3) . . ?
C4 C3 C2 121.5(3) . . ?
C4 C3 H3 119.3 . . ?
C2 C3 H3 119.3 . . ?
C3 C4 C5 118.9(3) . . ?
C3 C4 H4 120.5 . . ?
C5 C4 H4 120.5 . . ?
N1 C5 C4 121.3(3) . . ?
N1 C5 C6 115.6(3) . . ?
C4 C5 C6 123.0(3) . . ?
N2 C6 C7 121.0(3) . . ?
N2 C6 C5 115.7(3) . . ?
C7 C6 C5 123.3(3) . . ?
C8 C7 C6 119.0(4) . . ?
C8 C7 H7 120.5 . . ?
C6 C7 H7 120.5 . . ?
C9 C8 C7 120.9(3) . . ?
C9 C8 H8 119.5 . . ?
C7 C8 H8 119.5 . . ?
C8 C9 C10 117.0(4) . . ?
C8 C9 C12 122.7(4) . . ?
C10 C9 C12 120.3(4) . . ?
N2 C10 C9 123.0(4) . . ?
N2 C10 H10 118.5 . . ?
C9 C10 H10 118.5 . . ?
C2 C11 H11A 109.5 . . ?
C2 C11 H11B 109.5 . . ?
H11A C11 H11B 109.5 . . ?
C2 C11 H11C 109.5 . . ?
H11A C11 H11C 109.5 . . ?
H11B C11 H11C 109.5 . . ?
C9 C12 H12A 109.5 . . ?
C9 C12 H12B 109.5 . . ?
H12A C12 H12B 109.5 . . ?
C9 C12 H12C 109.5 . . ?
H12A C12 H12C 109.5 . . ?
H12B C12 H12C 109.5 . . ?
O1 C13 Re1 177.4(3) . . ?
O2 C14 Re1 178.5(3) . . ?
O3 C15 Re1 178.2(3) . . ?
N3 C16 N4 123.1(3) . . ?
N3 C16 C17 121.4(3) . . ?
N4 C16 C17 115.4(3) . . ?
C16 C17 H17A 109.5 . . ?
C16 C17 H17B 109.5 . . ?
H17A C17 H17B 109.5 . . ?
C16 C17 H17C 109.5 . . ?
H17A C17 H17C 109.5 . . ?
H17B C17 H17C 109.5 . . ?
N4 C18 C19 110.7(4) . . ?
N4 C18 H18A 109.5 . . ?
C19 C18 H18A 109.5 . . ?
N4 C18 H18B 109.5 . . ?
C19 C18 H18B 109.5 . . ?
H18A C18 H18B 108.1 . . ?
C18 C19 C20 111.8(5) . . ?
C18 C19 C21 108.3(5) . . ?
C20 C19 C21 112.8(6) . . ?
C18 C19 H19 108.0 . . ?
C20 C19 H19 108.0 . . ?
C21 C19 H19 108.0 . . ?
C19 C20 H20A 109.5 . . ?
C19 C20 H20B 109.5 . . ?
H20A C20 H20B 109.5 . . ?
C19 C20 H20C 109.5 . . ?
H20A C20 H20C 109.5 . . ?
H20B C20 H20C 109.5 . . ?
C19 C21 H21A 109.5 . . ?
C19 C21 H21B 109.5 . . ?
H21A C21 H21B 109.5 . . ?
C19 C21 H21C 109.5 . . ?
H21A C21 H21C 109.5 . . ?
H21B C21 H21C 109.5 . . ?
C35 Re2 C36 89.03(14) . . ?
C35 Re2 C34 89.76(14) . . ?
C36 Re2 C34 88.45(14) . . ?
C35 Re2 N6 89.74(11) . . ?
C36 Re2 N6 175.21(12) . . ?
C34 Re2 N6 96.17(11) . . ?
C35 Re2 N7 171.92(11) . . ?
C36 Re2 N7 98.58(13) . . ?
C34 Re2 N7 93.15(13) . . ?
N6 Re2 N7 82.46(10) . . ?
C35 Re2 N5 89.48(12) . . ?
C36 Re2 N5 100.24(12) . . ?
C34 Re2 N5 171.26(11) . . ?
N6 Re2 N5 75.12(9) . . ?
N7 Re2 N5 86.50(10) . . ?
C22 N5 C26 119.2(3) . . ?
C22 N5 Re2 124.8(2) . . ?
C26 N5 Re2 115.9(2) . . ?
C31 N6 C27 118.9(3) . . ?
C31 N6 Re2 124.1(2) . . ?
C27 N6 Re2 116.7(2) . . ?
C37 N7 Re2 136.7(2) . . ?
C37 N7 H7N 115(3) . . ?
Re2 N7 H7N 109(3) . . ?
C37 N8 C39 126.4(4) . . ?
C37 N8 H8N 116.8 . . ?
C39 N8 H8N 116.8 . . ?
N5 C22 C23 123.7(3) . . ?
N5 C22 H22 118.2 . . ?
C23 C22 H22 118.2 . . ?
C24 C23 C22 116.7(3) . . ?
C24 C23 C32 123.1(3) . . ?
C22 C23 C32 120.2(3) . . ?
C25 C24 C23 120.9(3) . . ?
C25 C24 H24 119.6 . . ?
C23 C24 H24 119.6 . . ?
C24 C25 C26 119.3(3) . . ?
C24 C25 H25 120.3 . . ?
C26 C25 H25 120.3 . . ?
N5 C26 C25 120.3(3) . . ?
N5 C26 C27 116.3(3) . . ?
C25 C26 C27 123.3(3) . . ?
N6 C27 C28 120.5(3) . . ?
N6 C27 C26 115.8(3) . . ?
C28 C27 C26 123.6(3) . . ?
C29 C28 C27 119.7(3) . . ?
C29 C28 H28 120.1 . . ?
C27 C28 H28 120.1 . . ?
C28 C29 C30 120.5(3) . . ?
C28 C29 H29 119.8 . . ?
C30 C29 H29 119.8 . . ?
C29 C30 C31 116.9(3) . . ?
C29 C30 C33 123.4(3) . . ?
C31 C30 C33 119.7(3) . . ?
N6 C31 C30 123.4(3) . . ?
N6 C31 H31 118.3 . . ?
C30 C31 H31 118.3 . . ?
C23 C32 H32A 109.5 . . ?
C23 C32 H32B 109.5 . . ?
H32A C32 H32B 109.5 . . ?
C23 C32 H32C 109.5 . . ?
H32A C32 H32C 109.5 . . ?
H32B C32 H32C 109.5 . . ?
C30 C33 H33A 109.5 . . ?
C30 C33 H33B 109.5 . . ?
H33A C33 H33B 109.5 . . ?
C30 C33 H33C 109.5 . . ?
H33A C33 H33C 109.5 . . ?
H33B C33 H33C 109.5 . . ?
O4 C34 Re2 177.4(3) . . ?
O5 C35 Re2 177.4(3) . . ?
O6 C36 Re2 177.6(3) . . ?
N7 C37 N8 123.7(3) . . ?
N7 C37 C38 121.4(3) . . ?
N8 C37 C38 114.9(3) . . ?
C37 C38 H38A 109.5 . . ?
C37 C38 H38B 109.5 . . ?
H38A C38 H38B 109.5 . . ?
C37 C38 H38C 109.5 . . ?
H38A C38 H38C 109.5 . . ?
H38B C38 H38C 109.5 . . ?
C40A C39 N8 128.9(10) . . ?
N8 C39 C40 114.5(6) . . ?
N8 C39 H39A 108.6 . . ?
C40 C39 H39A 108.6 . . ?
C40A C39 H39B 113.2 . . ?
N8 C39 H39B 108.6 . . ?
C40 C39 H39B 108.6 . . ?
H39A C39 H39B 107.6 . . ?
C40A C39 H39C 105.1 . . ?
N8 C39 H39C 105.1 . . ?
C40A C39 H39D 105.1 . . ?
N8 C39 H39D 105.1 . . ?
C40 C39 H39D 125.2 . . ?
H39C C39 H39D 105.9 . . ?
C39 C40 C42 111.5(6) . . ?
C39 C40 C41 107.9(9) . . ?
C42 C40 C41 108.5(9) . . ?
C39 C40 H40 109.6 . . ?
C42 C40 H40 109.6 . . ?
C41 C40 H40 109.6 . . ?
C40 C41 H41A 109.5 . . ?
C40 C41 H41B 109.5 . . ?
H41A C41 H41B 109.5 . . ?
C40 C41 H41C 109.5 . . ?
H41A C41 H41C 109.5 . . ?
H41B C41 H41C 109.5 . . ?
C40 C42 H42A 109.5 . . ?
C40 C42 H42B 109.5 . . ?
H42A C42 H42B 109.5 . . ?
C40 C42 H42C 109.5 . . ?
H42A C42 H42C 109.5 . . ?
H42B C42 H42C 109.5 . . ?
C39 C40A C42A 117.4(17) . . ?
C39 C40A C41A 121.3(17) . . ?
C42A C40A C41A 106.5(19) . . ?
C39 C40A H40A 102.9 . . ?
C42A C40A H40A 102.9 . . ?
C41A C40A H40A 102.9 . . ?
C40A C41A H41D 109.5 . . ?
C40A C41A H41E 109.5 . . ?
H41D C41A H41E 109.5 . . ?
C40A C41A H41F 109.5 . . ?
H41D C41A H41F 109.5 . . ?
H41E C41A H41F 109.5 . . ?
C40A C42A H42D 109.5 . . ?
C40A C42A H42E 109.5 . . ?
H42D C42A H42E 109.5 . . ?
C40A C42A H42F 109.5 . . ?
H42D C42A H42F 109.5 . . ?
H42E C42A H42F 109.5 . . ?
F4 B1 F2 113.8(3) . . ?
F4 B1 F1 108.8(3) . . ?
F2 B1 F1 108.7(3) . . ?
F4 B1 F3 110.0(3) . . ?
F2 B1 F3 110.3(3) . . ?
F1 B1 F3 104.8(3) . . ?
F5 B2 F7 118.7(12) . . ?
F5 B2 F8 118.8(10) . . ?
F7 B2 F8 107.3(10) . . ?
F5 B2 F6 107.7(9) . . ?
F7 B2 F6 101.1(9) . . ?
F8 B2 F6 100.0(10) . . ?

loop_
_geom_bond_atom_site_label_1
_geom_bond_atom_site_label_2
_geom_bond_distance
_geom_bond_site_symmetry_2
_geom_bond_publ_flag
Re1 C15 1.921(3) . ?
Re1 C14 1.921(4) . ?
Re1 C13 1.932(3) . ?
Re1 N1 2.167(3) . ?
Re1 N3 2.174(3) . ?
Re1 N2 2.178(3) . ?
O1 C13 1.146(4) . ?
O2 C14 1.154(4) . ?
O3 C15 1.147(4) . ?
N1 C5 1.354(4) . ?
N1 C1 1.354(4) . ?
N2 C6 1.352(4) . ?
N2 C10 1.354(4) . ?
N3 C16 1.307(4) . ?
N3 H3N 0.78(4) . ?
N4 C16 1.331(4) . ?
N4 C18 1.433(5) . ?
N4 H4N 0.8800 . ?
C1 C2 1.395(4) . ?
C1 H1 0.9500 . ?
C2 C3 1.392(5) . ?
C2 C11 1.484(5) . ?
C3 C4 1.377(5) . ?
C3 H3 0.9500 . ?
C4 C5 1.387(5) . ?
C4 H4 0.9500 . ?
C5 C6 1.472(5) . ?
C6 C7 1.392(5) . ?
C7 C8 1.385(6) . ?
C7 H7 0.9500 . ?
C8 C9 1.383(6) . ?
C8 H8 0.9500 . ?
C9 C10 1.392(5) . ?
C9 C12 1.513(5) . ?
C10 H10 0.9500 . ?
C11 H11A 0.9800 . ?
C11 H11B 0.9800 . ?
C11 H11C 0.9800 . ?
C12 H12A 0.9800 . ?
C12 H12B 0.9800 . ?
C12 H12C 0.9800 . ?
C16 C17 1.494(5) . ?
C17 H17A 0.9800 . ?
C17 H17B 0.9800 . ?
C17 H17C 0.9800 . ?
C18 C19 1.512(6) . ?
C18 H18A 0.9900 . ?
C18 H18B 0.9900 . ?
C19 C20 1.521(9) . ?
C19 C21 1.537(9) . ?
C19 H19 1.0000 . ?
C20 H20A 0.9800 . ?
C20 H20B 0.9800 . ?
C20 H20C 0.9800 . ?
C21 H21A 0.9800 . ?
C21 H21B 0.9800 . ?
C21 H21C 0.9800 . ?
Re2 C35 1.914(3) . ?
Re2 C36 1.923(3) . ?
Re2 C34 1.923(3) . ?
Re2 N6 2.172(2) . ?
Re2 N7 2.182(3) . ?
Re2 N5 2.188(3) . ?
O4 C34 1.156(4) . ?
O5 C35 1.155(4) . ?
O6 C36 1.156(4) . ?
N5 C22 1.343(4) . ?
N5 C26 1.356(4) . ?
N6 C31 1.348(4) . ?
N6 C27 1.357(4) . ?
N7 C37 1.299(4) . ?
N7 H7N 0.82(4) . ?
N8 C37 1.341(5) . ?
N8 C39 1.444(6) . ?
N8 H8N 0.8800 . ?
C22 C23 1.388(5) . ?
C22 H22 0.9500 . ?
C23 C24 1.382(5) . ?
C23 C32 1.500(5) . ?
C24 C25 1.381(5) . ?
C24 H24 0.9500 . ?
C25 C26 1.395(4) . ?
C25 H25 0.9500 . ?
C26 C27 1.465(4) . ?
C27 C28 1.394(4) . ?
C28 C29 1.376(5) . ?
C28 H28 0.9500 . ?
C29 C30 1.386(5) . ?
C29 H29 0.9500 . ?
C30 C31 1.394(4) . ?
C30 C33 1.500(4) . ?
C31 H31 0.9500 . ?
C32 H32A 0.9800 . ?
C32 H32B 0.9800 . ?
C32 H32C 0.9800 . ?
C33 H33A 0.9800 . ?
C33 H33B 0.9800 . ?
C33 H33C 0.9800 . ?
C37 C38 1.499(5) . ?
C38 H38A 0.9800 . ?
C38 H38B 0.9800 . ?
C38 H38C 0.9800 . ?
C39 C40A 1.379(19) . ?
C39 C40 1.497(10) . ?
C39 H39A 0.9900 . ?
C39 H39B 0.9900 . ?
C39 H39C 0.9900 . ?
C39 H39D 0.9900 . ?
C40 C42 1.547(12) . ?
C40 C41 1.583(12) . ?
C40 H40 1.0000 . ?
C41 H41A 0.9800 . ?
C41 H41B 0.9800 . ?
C41 H41C 0.9800 . ?
C42 H42A 0.9800 . ?
C42 H42B 0.9800 . ?
C42 H42C 0.9800 . ?
C40A C42A 1.44(3) . ?
C40A C41A 1.51(3) . ?
C40A H40A 1.0000 . ?
C41A H41D 0.9800 . ?
C41A H41E 0.9800 . ?
C41A H41F 0.9800 . ?
C42A H42D 0.9800 . ?
C42A H42E 0.9800 . ?
C42A H42F 0.9800 . ?
B1 F4 1.350(4) . ?
B1 F2 1.358(4) . ?
B1 F1 1.429(5) . ?
B1 F3 1.429(4) . ?
B2 F5 1.250(17) . ?
B2 F7 1.387(15) . ?
B2 F8 1.419(12) . ?
B2 F6 1.488(14) . ?

loop_
_geom_hbond_atom_site_label_D
_geom_hbond_atom_site_label_H
_geom_hbond_atom_site_label_A
_geom_hbond_distance_DH
_geom_hbond_distance_HA
_geom_hbond_distance_DA
_geom_hbond_angle_DHA
_geom_hbond_site_symmetry_A
N3 H3N F7 0.78(4) 2.26(4) 2.975(4) 154(4) .
N7 H7N F3 0.82(4) 2.27(4) 3.005(4) 149(3) .
N4 H4N F6 0.88 2.31 3.017(4) 138.0 1_455
N8 H8N F5 0.88 2.29 3.094(5) 151.2 1_455

loop_
_geom_torsion_atom_site_label_1
_geom_torsion_atom_site_label_2
_geom_torsion_atom_site_label_3
_geom_torsion_atom_site_label_4
_geom_torsion
_geom_torsion_site_symmetry_1
_geom_torsion_site_symmetry_2
_geom_torsion_site_symmetry_3
_geom_torsion_site_symmetry_4
_geom_torsion_publ_flag
C15 Re1 N1 C5 -172.5(2) . . . . ?
C14 Re1 N1 C5 100.5(2) . . . . ?
N3 Re1 N1 C5 -75.8(2) . . . . ?
N2 Re1 N1 C5 6.3(2) . . . . ?
C15 Re1 N1 C1 7.8(3) . . . . ?
C14 Re1 N1 C1 -79.1(3) . . . . ?
N3 Re1 N1 C1 104.6(2) . . . . ?
N2 Re1 N1 C1 -173.4(3) . . . . ?
C14 Re1 N2 C6 -95.7(2) . . . . ?
C13 Re1 N2 C6 173.9(2) . . . . ?
N1 Re1 N2 C6 -4.6(2) . . . . ?
N3 Re1 N2 C6 81.6(2) . . . . ?
C14 Re1 N2 C10 84.4(3) . . . . ?
C13 Re1 N2 C10 -6.0(3) . . . . ?
N1 Re1 N2 C10 175.5(3) . . . . ?
N3 Re1 N2 C10 -98.3(3) . . . . ?
C15 Re1 N3 C16 35.7(3) . . . . ?
C13 Re1 N3 C16 124.6(3) . . . . ?
N1 Re1 N3 C16 -63.8(3) . . . . ?
N2 Re1 N3 C16 -139.4(3) . . . . ?
C5 N1 C1 C2 1.9(4) . . . . ?
Re1 N1 C1 C2 -178.5(2) . . . . ?
N1 C1 C2 C3 0.7(5) . . . . ?
N1 C1 C2 C11 179.6(3) . . . . ?
C1 C2 C3 C4 -2.2(5) . . . . ?
C11 C2 C3 C4 178.9(4) . . . . ?
C2 C3 C4 C5 1.2(6) . . . . ?
C1 N1 C5 C4 -3.0(4) . . . . ?
Re1 N1 C5 C4 177.3(2) . . . . ?
C1 N1 C5 C6 172.6(3) . . . . ?
Re1 N1 C5 C6 -7.1(3) . . . . ?
C3 C4 C5 N1 1.5(5) . . . . ?
C3 C4 C5 C6 -173.8(3) . . . . ?
C10 N2 C6 C7 -1.1(5) . . . . ?
Re1 N2 C6 C7 179.0(3) . . . . ?
C10 N2 C6 C5 -177.6(3) . . . . ?
Re1 N2 C6 C5 2.5(4) . . . . ?
N1 C5 C6 N2 3.0(4) . . . . ?
C4 C5 C6 N2 178.5(3) . . . . ?
N1 C5 C6 C7 -173.4(3) . . . . ?
C4 C5 C6 C7 2.1(5) . . . . ?
N2 C6 C7 C8 -0.1(5) . . . . ?
C5 C6 C7 C8 176.1(3) . . . . ?
C6 C7 C8 C9 1.3(6) . . . . ?
C7 C8 C9 C10 -1.2(6) . . . . ?
C7 C8 C9 C12 177.6(4) . . . . ?
C6 N2 C10 C9 1.2(5) . . . . ?
Re1 N2 C10 C9 -178.9(2) . . . . ?
C8 C9 C10 N2 -0.1(5) . . . . ?
C12 C9 C10 N2 -178.9(3) . . . . ?
Re1 N3 C16 N4 -180.0(3) . . . . ?
Re1 N3 C16 C17 -0.4(5) . . . . ?
C18 N4 C16 N3 -2.7(6) . . . . ?
C18 N4 C16 C17 177.7(4) . . . . ?
C16 N4 C18 C19 170.5(4) . . . . ?
N4 C18 C19 C20 -63.1(6) . . . . ?
N4 C18 C19 C21 172.1(5) . . . . ?
C35 Re2 N5 C22 -87.0(3) . . . . ?
C36 Re2 N5 C22 2.0(3) . . . . ?
N6 Re2 N5 C22 -176.8(3) . . . . ?
N7 Re2 N5 C22 100.1(3) . . . . ?
C35 Re2 N5 C26 89.8(2) . . . . ?
C36 Re2 N5 C26 178.7(2) . . . . ?
N6 Re2 N5 C26 -0.1(2) . . . . ?
N7 Re2 N5 C26 -83.2(2) . . . . ?
C35 Re2 N6 C31 86.8(3) . . . . ?
C34 Re2 N6 C31 -2.9(3) . . . . ?
N7 Re2 N6 C31 -95.3(3) . . . . ?
N5 Re2 N6 C31 176.4(3) . . . . ?
C35 Re2 N6 C27 -87.8(2) . . . . ?
C34 Re2 N6 C27 -177.5(2) . . . . ?
N7 Re2 N6 C27 90.1(2) . . . . ?
N5 Re2 N6 C27 1.8(2) . . . . ?
C36 Re2 N7 C37 40.9(3) . . . . ?
C34 Re2 N7 C37 129.8(3) . . . . ?
N6 Re2 N7 C37 -134.3(3) . . . . ?
N5 Re2 N7 C37 -58.9(3) . . . . ?
C26 N5 C22 C23 0.3(5) . . . . ?
Re2 N5 C22 C23 177.0(3) . . . . ?
N5 C22 C23 C24 0.5(5) . . . . ?
N5 C22 C23 C32 -178.1(3) . . . . ?
C22 C23 C24 C25 -0.7(5) . . . . ?
C32 C23 C24 C25 177.9(4) . . . . ?
C23 C24 C25 C26 0.1(5) . . . . ?
C22 N5 C26 C25 -1.0(5) . . . . ?
Re2 N5 C26 C25 -178.0(2) . . . . ?
C22 N5 C26 C27 175.5(3) . . . . ?
Re2 N5 C26 C27 -1.5(4) . . . . ?
C24 C25 C26 N5 0.8(5) . . . . ?
C24 C25 C26 C27 -175.4(3) . . . . ?
C31 N6 C27 C28 -1.0(5) . . . . ?
Re2 N6 C27 C28 173.9(2) . . . . ?
C31 N6 C27 C26 -178.0(3) . . . . ?
Re2 N6 C27 C26 -3.1(4) . . . . ?
N5 C26 C27 N6 3.0(4) . . . . ?
C25 C26 C27 N6 179.4(3) . . . . ?
N5 C26 C27 C28 -173.9(3) . . . . ?
C25 C26 C27 C28 2.5(5) . . . . ?
N6 C27 C28 C29 0.2(5) . . . . ?
C26 C27 C28 C29 176.9(3) . . . . ?
C27 C28 C29 C30 0.5(6) . . . . ?
C28 C29 C30 C31 -0.4(5) . . . . ?
C28 C29 C30 C33 -179.2(3) . . . . ?
C27 N6 C31 C30 1.2(5) . . . . ?
Re2 N6 C31 C30 -173.3(2) . . . . ?
C29 C30 C31 N6 -0.5(5) . . . . ?
C33 C30 C31 N6 178.4(3) . . . . ?
Re2 N7 C37 N8 172.7(3) . . . . ?
Re2 N7 C37 C38 -6.5(5) . . . . ?
C39 N8 C37 N7 -0.2(7) . . . . ?
C39 N8 C37 C38 179.0(5) . . . . ?
C37 N8 C39 C40A 168.3(14) . . . . ?
C37 N8 C39 C40 -97.1(6) . . . . ?
C40A C39 C40 C42 -163.7(11) . . . . ?
N8 C39 C40 C42 68.7(8) . . . . ?
C40A C39 C40 C41 -44.7(11) . . . . ?
N8 C39 C40 C41 -172.2(6) . . . . ?
N8 C39 C40A C42A -53(3) . . . . ?
C40 C39 C40A C42A -165(2) . . . . ?
N8 C39 C40A C41A 173.1(18) . . . . ?
C40 C39 C40A C41A 61(2) . . . . ?

loop_
_platon_squeeze_void_nr
_platon_squeeze_void_average_x
_platon_squeeze_void_average_y
_platon_squeeze_void_average_z
_platon_squeeze_void_volume
_platon_squeeze_void_count_electrons
_platon_squeeze_void_content
1 0.500 0.500 0.500 133 29 ' '
